data_2224775
loop_
_publ_author_name
'Wu, Jianjun'
'Zhang, Rufen'

_publ_section_title
;
 <i>catena</i>-Poly[[trimethyltin(IV)]-\m-(1,1'-binaphthyl-2,2'-diyl
 phosphonato)]
;
_journal_coeditor_code SJ2705
_journal_issue 1
_journal_name_full 'Acta Crystallographica Section E'
_journal_page_first m63
_journal_paper_doi 10.1107/S160053680905291X
_journal_volume 66
_journal_year 2010
_chemical_formula_iupac '[Sn (C H3)3 (C20 H12 O4 P)]'
_chemical_formula_sum 'C23 H21 O4 P Sn'
_chemical_formula_weight 511.06
_chemical_name_systematic
;
<i>catena</i>-Poly[[trimethyltin(IV)]-\m-(1,1'-binaphthyl-2,2'-diyl
phosphonato)]
;
_space_group_IT_number 14
_symmetry_cell_setting monoclinic
_symmetry_space_group_name_Hall '-P 2ybc'
_symmetry_space_group_name_H-M 'P 1 21/c 1'
_atom_sites_solution_hydrogens geom
_atom_sites_solution_primary direct
_atom_sites_solution_secondary difmap
_audit_creation_method SHELXL-97
_cell_angle_alpha 90.00
_cell_angle_beta 92.856(2)
_cell_angle_gamma 90.00
_cell_formula_units_Z 4
_cell_length_a 18.312(2)
_cell_length_b 10.665(2)
_cell_length_c 11.3361(18)
_cell_measurement_reflns_used 3010
_cell_measurement_temperature 298(2)
_cell_measurement_theta_max 25.425
_cell_measurement_theta_min 2.624
_cell_volume 2211.2(6)
_computing_cell_refinement 'SAINT (Siemens, 1996)'
_computing_data_collection 'SMART (Siemens, 1996)'
_computing_data_reduction 'SAINT (Siemens, 1996)'
_computing_molecular_graphics 'SHELXTL (Sheldrick, 2008)'
_computing_publication_material 'SHELXTL (Sheldrick, 2008)'
_computing_structure_refinement 'SHELXL97 (Sheldrick, 2008)'
_computing_structure_solution 'SHELXS97 (Sheldrick, 2008)'
_diffrn_ambient_temperature 298(2)
_diffrn_measured_fraction_theta_full 0.998
_diffrn_measured_fraction_theta_max 0.998
_diffrn_measurement_device_type 'Siemens SMART CCD area-detector'
_diffrn_measurement_method '\f and \w scans'
_diffrn_radiation_monochromator graphite
_diffrn_radiation_source 'fine-focus sealed tube'
_diffrn_radiation_type MoK\a
_diffrn_radiation_wavelength 0.71073
_diffrn_reflns_av_R_equivalents 0.0499
_diffrn_reflns_av_sigmaI/netI 0.0620
_diffrn_reflns_limit_h_max 19
_diffrn_reflns_limit_h_min -21
_diffrn_reflns_limit_k_max 12
_diffrn_reflns_limit_k_min -11
_diffrn_reflns_limit_l_max 13
_diffrn_reflns_limit_l_min -12
_diffrn_reflns_number 11194
_diffrn_reflns_theta_full 25.01
_diffrn_reflns_theta_max 25.01
_diffrn_reflns_theta_min 2.21
_diffrn_standards_number 0
_exptl_absorpt_coefficient_mu 1.253
_exptl_absorpt_correction_T_max 0.8540
_exptl_absorpt_correction_T_min 0.6211
_exptl_absorpt_correction_type multi-scan
_exptl_absorpt_process_details '(SADABS; Sheldrick, 1996)'
_exptl_crystal_colour colorless
_exptl_crystal_density_diffrn 1.535
_exptl_crystal_density_method 'not measured'
_exptl_crystal_description plate
_exptl_crystal_F_000 1024
_exptl_crystal_size_max 0.42
_exptl_crystal_size_mid 0.21
_exptl_crystal_size_min 0.13
_refine_diff_density_max 0.760
_refine_diff_density_min -0.554
_refine_ls_extinction_method none
_refine_ls_goodness_of_fit_ref 1.002
_refine_ls_hydrogen_treatment constr
_refine_ls_matrix_type full
_refine_ls_number_parameters 262
_refine_ls_number_reflns 3892
_refine_ls_number_restraints 0
_refine_ls_restrained_S_all 1.002
_refine_ls_R_factor_all 0.0695
_refine_ls_R_factor_gt 0.0361
_refine_ls_shift/su_max 0.001
_refine_ls_shift/su_mean <0.001
_refine_ls_structure_factor_coef Fsqd
_refine_ls_weighting_details 'calc w=1/[\s^2^(Fo^2^)+(0.0333P)^2^+1.1200P] where P=(Fo^2^+2Fc^2^)/3'
_refine_ls_weighting_scheme calc
_refine_ls_wR_factor_gt 0.0687
_refine_ls_wR_factor_ref 0.0853
_reflns_number_gt 2695
_reflns_number_total 3892
_reflns_threshold_expression I>2\s(I)
_cod_data_source_file sj2705.cif
_cod_data_source_block I
_cod_depositor_comments
;
The following automatic conversions were performed:
'_symmetry_cell_setting' value 'Monoclinic' changed to 'monoclinic'
according to '/home/saulius/struct/CIF-dictionaries/cif_core.dic'
dictionary named 'cif_core.dic' version 2.4.1 from
2010-06-29.

'_geom_bond_publ_flag' value 'Y' changed to 'y' according to
'/home/saulius/struct/CIF-dictionaries/cif_core.dic' dictionary named
'cif_core.dic' version 2.4.1 from 2010-06-29 (2 times).

Automatic conversion script
Id: cif_fix_enum 1527 2010-12-29 10:47:43Z saulius 

The following automatic conversions were performed:

'_symmetry_cell_setting' value 'Monoclinic' changed to 'monoclinic'
according to /home/saulius/struct/CIF-dictionaries/cif_core.dic
dictionary named 'cif_core.dic' version 2.4.1 from
2010-06-29.

'_geom_bond_publ_flag' value 'Y' changed to 'y'
according to /home/saulius/struct/CIF-dictionaries/cif_core.dic
dictionary named 'cif_core.dic' version 2.4.1 from 2010-06-29 (2
times).

Automatic conversion script
Id: cif_fix_values 1715 2011-07-08 13:25:40Z adriana 
;
_cod_original_sg_symbol_H-M 'P 21/c'
_cod_database_code 2224775
_cod_database_fobs_code 2224775

loop_
_symmetry_equiv_pos_as_xyz
'x, y, z'
'-x, y+1/2, -z+1/2'
'-x, -y, -z'
'x, -y-1/2, z-1/2'

loop_
_atom_site_type_symbol
_atom_site_label
_atom_site_fract_x
_atom_site_fract_y
_atom_site_fract_z
_atom_site_U_iso_or_equiv
_atom_site_adp_type
_atom_site_calc_flag
_atom_site_refinement_flags
_atom_site_occupancy
_atom_site_disorder_assembly
_atom_site_disorder_group
Sn Sn1 0.023494(17) 0.37358(3) 0.73733(3) 0.03206(12) Uani d . 1 . .
O O1 0.16136(16) 0.0701(3) 0.8547(3) 0.0387(8) Uani d . 1 . .
O O2 0.18645(16) 0.0599(3) 0.6397(3) 0.0366(8) Uani d . 1 . .
O O3 0.11465(16) 0.2375(3) 0.7063(3) 0.0381(8) Uani d . 1 . .
O O4 0.05909(17) 0.0202(3) 0.7143(3) 0.0447(9) Uani d . 1 . .
P P1 0.12454(6) 0.10124(12) 0.72665(11) 0.0332(3) Uani d . 1 . .
C C1 0.2357(3) 0.0974(5) 0.8797(4) 0.0412(13) Uani d . 1 . .
C C2 0.2521(3) 0.1921(5) 0.9613(5) 0.0558(16) Uani d . 1 . .
H H2 0.2151 0.2343 0.9982 0.067 Uiso calc R 1 . .
C C3 0.3238(4) 0.2212(6) 0.9858(6) 0.074(2) Uani d . 1 . .
H H3 0.3357 0.2830 1.0414 0.088 Uiso calc R 1 . .
C C4 0.3800(4) 0.1599(7) 0.9291(6) 0.0705(19) Uani d . 1 . .
C C5 0.4550(5) 0.1966(8) 0.9479(8) 0.106(3) Uani d . 1 . .
H H5 0.4676 0.2599 1.0016 0.127 Uiso calc R 1 . .
C C6 0.5076(4) 0.1390(10) 0.8872(10) 0.123(4) Uani d . 1 . .
H H6 0.5562 0.1634 0.8997 0.147 Uiso calc R 1 . .
C C7 0.4903(4) 0.0451(9) 0.8073(8) 0.105(3) Uani d . 1 . .
H H7 0.5273 0.0079 0.7663 0.126 Uiso calc R 1 . .
C C8 0.4195(3) 0.0051(7) 0.7868(6) 0.074(2) Uani d . 1 . .
H H8 0.4089 -0.0587 0.7327 0.088 Uiso calc R 1 . .
C C9 0.3627(3) 0.0616(6) 0.8487(5) 0.0541(16) Uani d . 1 . .
C C10 0.2878(3) 0.0255(5) 0.8278(4) 0.0397(13) Uani d . 1 . .
C C11 0.2655(2) -0.0811(5) 0.7489(4) 0.0364(12) Uani d . 1 . .
C C12 0.2897(3) -0.2077(5) 0.7690(5) 0.0438(13) Uani d . 1 . .
C C13 0.3342(3) -0.2435(6) 0.8696(5) 0.0557(16) Uani d . 1 . .
H H13 0.3511 -0.1826 0.9230 0.067 Uiso calc R 1 . .
C C14 0.3524(3) -0.3664(7) 0.8891(7) 0.077(2) Uani d . 1 . .
H H14 0.3805 -0.3886 0.9564 0.092 Uiso calc R 1 . .
C C15 0.3290(4) -0.4585(7) 0.8084(8) 0.080(2) Uani d . 1 . .
H H15 0.3423 -0.5416 0.8219 0.096 Uiso calc R 1 . .
C C16 0.2871(3) -0.4285(6) 0.7108(7) 0.0682(19) Uani d . 1 . .
H H16 0.2722 -0.4909 0.6576 0.082 Uiso calc R 1 . .
C C17 0.2659(3) -0.3027(5) 0.6891(5) 0.0471(14) Uani d . 1 . .
C C18 0.2189(3) -0.2722(5) 0.5902(5) 0.0504(15) Uani d . 1 . .
H H18 0.2054 -0.3339 0.5354 0.060 Uiso calc R 1 . .
C C19 0.1937(3) -0.1536(5) 0.5750(5) 0.0459(14) Uani d . 1 . .
H H19 0.1618 -0.1342 0.5112 0.055 Uiso calc R 1 . .
C C20 0.2158(2) -0.0606(5) 0.6556(4) 0.0353(12) Uani d . 1 . .
C C21 0.0532(3) 0.3602(6) 0.9183(4) 0.0700(19) Uani d . 1 . .
H H21A 0.1034 0.3844 0.9315 0.105 Uiso calc R 1 . .
H H21B 0.0470 0.2754 0.9442 0.105 Uiso calc R 1 . .
H H21C 0.0228 0.4148 0.9620 0.105 Uiso calc R 1 . .
C C22 0.0762(3) 0.5007(5) 0.6267(5) 0.0535(15) Uani d . 1 . .
H H22A 0.1202 0.5308 0.6666 0.080 Uiso calc R 1 . .
H H22B 0.0443 0.5701 0.6081 0.080 Uiso calc R 1 . .
H H22C 0.0881 0.4589 0.5551 0.080 Uiso calc R 1 . .
C C23 -0.0628(3) 0.2641(5) 0.6592(5) 0.0515(15) Uani d . 1 . .
H H23A -0.0445 0.1828 0.6393 0.077 Uiso calc R 1 . .
H H23B -0.0821 0.3049 0.5889 0.077 Uiso calc R 1 . .
H H23C -0.1007 0.2550 0.7140 0.077 Uiso calc R 1 . .

loop_
_atom_site_aniso_label
_atom_site_aniso_U_11
_atom_site_aniso_U_22
_atom_site_aniso_U_33
_atom_site_aniso_U_12
_atom_site_aniso_U_13
_atom_site_aniso_U_23
Sn1 0.0352(2) 0.0324(2) 0.02855(18) -0.00087(18) 0.00089(13) 0.00060(16)
O1 0.038(2) 0.045(2) 0.0332(19) 0.0040(16) 0.0052(15) -0.0005(16)
O2 0.0348(19) 0.039(2) 0.0361(19) 0.0029(16) 0.0061(15) -0.0013(16)
O3 0.0366(19) 0.034(2) 0.044(2) 0.0063(16) 0.0054(15) 0.0004(16)
O4 0.0342(19) 0.040(2) 0.060(2) -0.0055(17) 0.0056(16) 0.0063(18)
P1 0.0302(7) 0.0349(9) 0.0347(7) 0.0007(6) 0.0047(5) 0.0000(6)
C1 0.044(3) 0.045(4) 0.034(3) -0.003(3) -0.008(2) 0.004(2)
C2 0.071(4) 0.047(4) 0.048(4) 0.008(3) -0.014(3) -0.006(3)
C3 0.093(5) 0.056(5) 0.069(4) -0.011(4) -0.035(4) -0.010(4)
C4 0.057(4) 0.068(5) 0.084(5) -0.015(4) -0.022(4) 0.009(4)
C5 0.078(6) 0.101(7) 0.133(8) -0.030(5) -0.041(6) -0.006(6)
C6 0.050(5) 0.144(10) 0.170(10) -0.035(6) -0.023(6) 0.021(8)
C7 0.048(5) 0.134(9) 0.134(8) -0.013(5) 0.000(5) 0.009(7)
C8 0.037(4) 0.086(6) 0.098(5) -0.004(4) 0.003(3) 0.013(4)
C9 0.040(3) 0.058(4) 0.063(4) -0.006(3) -0.010(3) 0.005(3)
C10 0.033(3) 0.045(3) 0.040(3) 0.000(2) -0.001(2) 0.002(3)
C11 0.025(3) 0.041(3) 0.044(3) 0.002(2) 0.010(2) -0.005(2)
C12 0.038(3) 0.041(4) 0.054(4) 0.005(3) 0.015(3) -0.001(3)
C13 0.045(3) 0.062(4) 0.060(4) 0.013(3) 0.008(3) 0.008(3)
C14 0.065(4) 0.075(6) 0.091(5) 0.029(4) 0.011(4) 0.026(5)
C15 0.068(5) 0.050(5) 0.124(7) 0.017(4) 0.028(5) 0.016(5)
C16 0.057(4) 0.049(4) 0.100(6) 0.006(3) 0.021(4) -0.007(4)
C17 0.040(3) 0.034(3) 0.069(4) 0.006(3) 0.023(3) 0.000(3)
C18 0.044(3) 0.046(4) 0.062(4) -0.002(3) 0.013(3) -0.015(3)
C19 0.041(3) 0.053(4) 0.045(3) 0.000(3) 0.009(2) -0.012(3)
C20 0.032(3) 0.032(3) 0.043(3) 0.001(2) 0.010(2) -0.004(2)
C21 0.095(5) 0.091(5) 0.022(3) 0.034(4) -0.006(3) -0.004(3)
C22 0.057(4) 0.042(4) 0.063(4) -0.002(3) 0.022(3) 0.012(3)
C23 0.051(3) 0.045(4) 0.058(4) -0.007(3) -0.006(3) -0.006(3)

loop_
_atom_type_symbol
_atom_type_description
_atom_type_scat_dispersion_real
_atom_type_scat_dispersion_imag
_atom_type_scat_source
C C 0.0033 0.0016 'International Tables Vol C Tables 4.2.6.8 and 6.1.1.4'
H H 0.0000 0.0000 'International Tables Vol C Tables 4.2.6.8 and 6.1.1.4'
P P 0.1023 0.0942 'International Tables Vol C Tables 4.2.6.8 and 6.1.1.4'
O O 0.0106 0.0060 'International Tables Vol C Tables 4.2.6.8 and 6.1.1.4'
Sn Sn -0.6537 1.4246 'International Tables Vol C Tables 4.2.6.8 and 6.1.1.4'

loop_
_geom_angle_atom_site_label_1
_geom_angle_atom_site_label_2
_geom_angle_atom_site_label_3
_geom_angle_site_symmetry_1
_geom_angle_site_symmetry_3
_geom_angle
_geom_angle_publ_flag
C21 Sn1 C22 . . 121.3(2) ?
C21 Sn1 C23 . . 121.4(2) ?
C22 Sn1 C23 . . 117.3(2) ?
C21 Sn1 O3 . . 87.19(17) ?
C22 Sn1 O3 . . 87.53(17) ?
C23 Sn1 O3 . . 97.01(17) ?
C21 Sn1 O4 . 2_556 87.34(18) ?
C22 Sn1 O4 . 2_556 91.78(17) ?
C23 Sn1 O4 . 2_556 89.37(17) ?
O3 Sn1 O4 . 2_556 173.14(12) ?
C1 O1 P1 . . 119.9(3) ?
C20 O2 P1 . . 116.9(3) ?
P1 O3 Sn1 . . 133.94(18) ?
P1 O4 Sn1 . 2_546 158.4(2) ?
O4 P1 O3 . . 117.80(19) ?
O4 P1 O2 . . 112.09(19) ?
O3 P1 O2 . . 105.04(18) ?
O4 P1 O1 . . 105.49(19) ?
O3 P1 O1 . . 112.72(19) ?
O2 P1 O1 . . 102.81(17) ?
C10 C1 C2 . . 123.8(5) ?
C10 C1 O1 . . 118.9(4) ?
C2 C1 O1 . . 117.2(5) ?
C3 C2 C1 . . 118.2(6) ?
C3 C2 H2 . . 120.9 ?
C1 C2 H2 . . 120.9 ?
C2 C3 C4 . . 121.4(6) ?
C2 C3 H3 . . 119.3 ?
C4 C3 H3 . . 119.3 ?
C3 C4 C9 . . 119.7(6) ?
C3 C4 C5 . . 121.6(7) ?
C9 C4 C5 . . 118.7(7) ?
C6 C5 C4 . . 120.0(8) ?
C6 C5 H5 . . 120.0 ?
C4 C5 H5 . . 120.0 ?
C5 C6 C7 . . 121.1(8) ?
C5 C6 H6 . . 119.5 ?
C7 C6 H6 . . 119.5 ?
C8 C7 C6 . . 121.5(8) ?
C8 C7 H7 . . 119.3 ?
C6 C7 H7 . . 119.3 ?
C7 C8 C9 . . 119.6(7) ?
C7 C8 H8 . . 120.2 ?
C9 C8 H8 . . 120.2 ?
C4 C9 C8 . . 119.2(6) ?
C4 C9 C10 . . 119.2(6) ?
C8 C9 C10 . . 121.6(6) ?
C1 C10 C9 . . 117.2(5) ?
C1 C10 C11 . . 120.3(4) ?
C9 C10 C11 . . 122.4(5) ?
C20 C11 C12 . . 117.2(5) ?
C20 C11 C10 . . 119.4(5) ?
C12 C11 C10 . . 123.3(5) ?
C17 C12 C13 . . 117.9(5) ?
C17 C12 C11 . . 119.3(5) ?
C13 C12 C11 . . 122.7(5) ?
C14 C13 C12 . . 120.9(6) ?
C14 C13 H13 . . 119.6 ?
C12 C13 H13 . . 119.6 ?
C13 C14 C15 . . 120.3(7) ?
C13 C14 H14 . . 119.8 ?
C15 C14 H14 . . 119.8 ?
C16 C15 C14 . . 120.8(7) ?
C16 C15 H15 . . 119.6 ?
C14 C15 H15 . . 119.6 ?
C15 C16 C17 . . 120.4(7) ?
C15 C16 H16 . . 119.8 ?
C17 C16 H16 . . 119.8 ?
C12 C17 C16 . . 119.7(6) ?
C12 C17 C18 . . 119.9(5) ?
C16 C17 C18 . . 120.4(6) ?
C19 C18 C17 . . 120.3(5) ?
C19 C18 H18 . . 119.8 ?
C17 C18 H18 . . 119.8 ?
C18 C19 C20 . . 119.6(5) ?
C18 C19 H19 . . 120.2 ?
C20 C19 H19 . . 120.2 ?
C11 C20 C19 . . 123.3(5) ?
C11 C20 O2 . . 118.6(4) ?
C19 C20 O2 . . 118.1(4) ?
Sn1 C21 H21A . . 109.5 ?
Sn1 C21 H21B . . 109.5 ?
H21A C21 H21B . . 109.5 ?
Sn1 C21 H21C . . 109.5 ?
H21A C21 H21C . . 109.5 ?
H21B C21 H21C . . 109.5 ?
Sn1 C22 H22A . . 109.5 ?
Sn1 C22 H22B . . 109.5 ?
H22A C22 H22B . . 109.5 ?
Sn1 C22 H22C . . 109.5 ?
H22A C22 H22C . . 109.5 ?
H22B C22 H22C . . 109.5 ?
Sn1 C23 H23A . . 109.5 ?
Sn1 C23 H23B . . 109.5 ?
H23A C23 H23B . . 109.5 ?
Sn1 C23 H23C . . 109.5 ?
H23A C23 H23C . . 109.5 ?
H23B C23 H23C . . 109.5 ?

loop_
_geom_bond_atom_site_label_1
_geom_bond_atom_site_label_2
_geom_bond_site_symmetry_2
_geom_bond_distance
_geom_bond_publ_flag
Sn1 C21 . 2.101(5) y
Sn1 C22 . 2.113(5) y
Sn1 C23 . 2.123(5) y
Sn1 O3 . 2.253(3) y
Sn1 O4 2_556 2.262(3) y
O1 C1 . 1.407(5) ?
O1 P1 . 1.605(3) ?
O2 C20 . 1.401(6) ?
O2 P1 . 1.601(3) ?
O3 P1 . 1.481(3) ?
O4 P1 . 1.479(3) ?
O4 Sn1 2_546 2.262(3) ?
C1 C10 . 1.379(7) ?
C1 C2 . 1.392(7) ?
C2 C3 . 1.366(8) ?
C2 H2 . 0.9300 ?
C3 C4 . 1.402(9) ?
C3 H3 . 0.9300 ?
C4 C9 . 1.415(9) ?
C4 C5 . 1.434(9) ?
C5 C6 . 1.358(12) ?
C5 H5 . 0.9300 ?
C6 C7 . 1.377(12) ?
C6 H6 . 0.9300 ?
C7 C8 . 1.373(9) ?
C7 H7 . 0.9300 ?
C8 C9 . 1.418(8) ?
C8 H8 . 0.9300 ?
C9 C10 . 1.432(7) ?
C10 C11 . 1.491(7) ?
C11 C20 . 1.378(6) ?
C11 C12 . 1.436(7) ?
C12 C17 . 1.414(7) ?
C12 C13 . 1.421(7) ?
C13 C14 . 1.367(8) ?
C13 H13 . 0.9300 ?
C14 C15 . 1.396(9) ?
C14 H14 . 0.9300 ?
C15 C16 . 1.352(9) ?
C15 H15 . 0.9300 ?
C16 C17 . 1.415(8) ?
C16 H16 . 0.9300 ?
C17 C18 . 1.416(7) ?
C18 C19 . 1.356(7) ?
C18 H18 . 0.9300 ?
C19 C20 . 1.394(7) ?
C19 H19 . 0.9300 ?
C21 H21A . 0.9600 ?
C21 H21B . 0.9600 ?
C21 H21C . 0.9600 ?
C22 H22A . 0.9600 ?
C22 H22B . 0.9600 ?
C22 H22C . 0.9600 ?
C23 H23A . 0.9600 ?
C23 H23B . 0.9600 ?
C23 H23C . 0.9600 ?

loop_
_geom_torsion_atom_site_label_1
_geom_torsion_atom_site_label_2
_geom_torsion_atom_site_label_3
_geom_torsion_atom_site_label_4
_geom_torsion_site_symmetry_1
_geom_torsion_site_symmetry_2
_geom_torsion_site_symmetry_3
_geom_torsion_site_symmetry_4
_geom_torsion
_geom_torsion_publ_flag
C21 Sn1 O3 P1 . . . . 73.2(3) ?
C22 Sn1 O3 P1 . . . . -165.3(3) ?
C23 Sn1 O3 P1 . . . . -48.1(3) ?
O4 Sn1 O3 P1 2_556 . . . 110.3(10) ?
Sn1 O4 P1 O3 2_546 . . . -128.8(5) ?
Sn1 O4 P1 O2 2_546 . . . 109.1(6) ?
Sn1 O4 P1 O1 2_546 . . . -2.0(6) ?
Sn1 O3 P1 O4 . . . . 32.8(4) ?
Sn1 O3 P1 O2 . . . . 158.4(2) ?
Sn1 O3 P1 O1 . . . . -90.5(3) ?
C20 O2 P1 O4 . . . . -61.8(4) ?
C20 O2 P1 O3 . . . . 169.1(3) ?
C20 O2 P1 O1 . . . . 51.0(3) ?
C1 O1 P1 O4 . . . . 158.7(4) ?
C1 O1 P1 O3 . . . . -71.5(4) ?
C1 O1 P1 O2 . . . . 41.1(4) ?
P1 O1 C1 C10 . . . . -71.3(5) ?
P1 O1 C1 C2 . . . . 112.1(5) ?
C10 C1 C2 C3 . . . . 4.5(9) ?
O1 C1 C2 C3 . . . . -179.2(5) ?
C1 C2 C3 C4 . . . . 1.3(9) ?
C2 C3 C4 C9 . . . . -3.0(10) ?
C2 C3 C4 C5 . . . . 175.2(6) ?
C3 C4 C5 C6 . . . . -176.9(8) ?
C9 C4 C5 C6 . . . . 1.4(12) ?
C4 C5 C6 C7 . . . . -0.1(15) ?
C5 C6 C7 C8 . . . . -0.7(15) ?
C6 C7 C8 C9 . . . . 0.2(12) ?
C3 C4 C9 C8 . . . . 176.5(6) ?
C5 C4 C9 C8 . . . . -1.9(9) ?
C3 C4 C9 C10 . . . . -0.6(9) ?
C5 C4 C9 C10 . . . . -179.0(6) ?
C7 C8 C9 C4 . . . . 1.1(10) ?
C7 C8 C9 C10 . . . . 178.1(6) ?
C2 C1 C10 C9 . . . . -8.0(8) ?
O1 C1 C10 C9 . . . . 175.7(4) ?
C2 C1 C10 C11 . . . . 174.8(5) ?
O1 C1 C10 C11 . . . . -1.5(7) ?
C4 C9 C10 C1 . . . . 5.8(8) ?
C8 C9 C10 C1 . . . . -171.2(5) ?
C4 C9 C10 C11 . . . . -177.0(5) ?
C8 C9 C10 C11 . . . . 6.0(8) ?
C1 C10 C11 C20 . . . . 53.0(7) ?
C9 C10 C11 C20 . . . . -124.1(5) ?
C1 C10 C11 C12 . . . . -123.1(5) ?
C9 C10 C11 C12 . . . . 59.9(7) ?
C20 C11 C12 C17 . . . . 4.1(7) ?
C10 C11 C12 C17 . . . . -179.8(4) ?
C20 C11 C12 C13 . . . . -172.6(4) ?
C10 C11 C12 C13 . . . . 3.5(7) ?
C17 C12 C13 C14 . . . . -0.7(8) ?
C11 C12 C13 C14 . . . . 176.0(5) ?
C12 C13 C14 C15 . . . . 1.6(9) ?
C13 C14 C15 C16 . . . . -1.0(10) ?
C14 C15 C16 C17 . . . . -0.4(10) ?
C13 C12 C17 C16 . . . . -0.6(7) ?
C11 C12 C17 C16 . . . . -177.5(5) ?
C13 C12 C17 C18 . . . . 177.3(5) ?
C11 C12 C17 C18 . . . . 0.5(7) ?
C15 C16 C17 C12 . . . . 1.2(8) ?
C15 C16 C17 C18 . . . . -176.7(5) ?
C12 C17 C18 C19 . . . . -3.5(8) ?
C16 C17 C18 C19 . . . . 174.4(5) ?
C17 C18 C19 C20 . . . . 1.8(8) ?
C12 C11 C20 C19 . . . . -6.1(7) ?
C10 C11 C20 C19 . . . . 177.7(4) ?
C12 C11 C20 O2 . . . . 174.8(4) ?
C10 C11 C20 O2 . . . . -1.5(6) ?
C18 C19 C20 C11 . . . . 3.2(7) ?
C18 C19 C20 O2 . . . . -177.7(4) ?
P1 O2 C20 C11 . . . . -76.4(5) ?
P1 O2 C20 C19 . . . . 104.4(4) ?
